data_7007381
loop_
_publ_author_name
'Adams, Christopher J.'
'Crawford, Paul C.'
'Guy Orpen, A.'
'Podesta, Thomas J.'

_publ_section_title
;
 Cation and anion diversity in [M(dithiooxalate)2]2- salts: structure
 robustness in crystal synthesis.
;
_journal_issue 34
_journal_name_full 'Dalton transactions (Cambridge, England : 2003)'
_journal_page_first 4078
_journal_page_last 4092
_journal_paper_doi 10.1039/b604319d
_journal_year 2006
_chemical_formula_moiety 'C6 H12 N O2, 0.5(C4 Cu O4 S4)'
_chemical_formula_sum 'C8 H12 Cu0.5 N O4 S2'
_chemical_formula_weight 282.10
_chemical_name_systematic
;
?
;
_space_group_IT_number 15
_symmetry_cell_setting monoclinic
_symmetry_space_group_name_Hall '-C 2yc'
_symmetry_space_group_name_H-M 'C 1 2/c 1'
_atom_sites_solution_hydrogens geom
_atom_sites_solution_primary direct
_atom_sites_solution_secondary difmap
_audit_creation_method SHELXL-97
_cell_angle_alpha 90.00
_cell_angle_beta 117.028(3)
_cell_angle_gamma 90.00
_cell_formula_units_Z 8
_cell_length_a 23.276(4)
_cell_length_b 9.1837(16)
_cell_length_c 11.898(2)
_cell_measurement_reflns_used 1024
_cell_measurement_temperature 173(2)
_cell_measurement_theta_max 20.5655
_cell_measurement_theta_min 2.804
_cell_volume 2265.5(7)
_computing_cell_refinement 'Bruker SMART'
_computing_data_collection 'Bruker SMART'
_computing_data_reduction 'Bruker SHELXTL'
_computing_molecular_graphics 'Bruker SHELXTL'
_computing_publication_material 'Bruker SHELXTL'
_computing_structure_refinement 'SHELXL-97 (Sheldrick, 1997)'
_computing_structure_solution 'SHELXS-97 (Sheldrick, 1990)'
_diffrn_ambient_temperature 173(2)
_diffrn_measured_fraction_theta_full 1.000
_diffrn_measured_fraction_theta_max 1.000
_diffrn_measurement_device_type 'CCD area detector'
_diffrn_measurement_method 'phi and omega scans'
_diffrn_radiation_monochromator graphite
_diffrn_radiation_source 'fine-focus sealed tube'
_diffrn_radiation_type MoK\a
_diffrn_radiation_wavelength 0.71073
_diffrn_reflns_av_R_equivalents 0.1125
_diffrn_reflns_av_sigmaI/netI 0.1153
_diffrn_reflns_limit_h_max 27
_diffrn_reflns_limit_h_min -27
_diffrn_reflns_limit_k_max 10
_diffrn_reflns_limit_k_min -10
_diffrn_reflns_limit_l_max 14
_diffrn_reflns_limit_l_min -14
_diffrn_reflns_number 9561
_diffrn_reflns_theta_full 25.00
_diffrn_reflns_theta_max 25.00
_diffrn_reflns_theta_min 1.96
_exptl_absorpt_coefficient_mu 1.378
_exptl_absorpt_correction_T_max 0.8138949
_exptl_absorpt_correction_T_min 0.6342609
_exptl_absorpt_correction_type multi-scan
_exptl_absorpt_process_details 'SADABS (Bruker, 1996)'
_exptl_crystal_colour brown
_exptl_crystal_density_diffrn 1.654
_exptl_crystal_density_method 'not measured'
_exptl_crystal_description prism
_exptl_crystal_F_000 1164
_exptl_crystal_size_max 0.30
_exptl_crystal_size_mid 0.25
_exptl_crystal_size_min 0.15
_refine_diff_density_max 0.369
_refine_diff_density_min -0.409
_refine_diff_density_rms 0.096
_refine_ls_extinction_method none
_refine_ls_goodness_of_fit_ref 0.906
_refine_ls_hydrogen_treatment constr
_refine_ls_matrix_type full
_refine_ls_number_parameters 143
_refine_ls_number_reflns 1992
_refine_ls_number_restraints 0
_refine_ls_restrained_S_all 0.906
_refine_ls_R_factor_all 0.1143
_refine_ls_R_factor_gt 0.0448
_refine_ls_shift/su_max 0.003
_refine_ls_shift/su_mean 0.001
_refine_ls_structure_factor_coef Fsqd
_refine_ls_weighting_details 'calc w=1/[\s^2^(Fo^2^)+(0.0420P)^2^+0.0000P] where P=(Fo^2^+2Fc^2^)/3'
_refine_ls_weighting_scheme calc
_refine_ls_wR_factor_gt 0.0839
_refine_ls_wR_factor_ref 0.1034
_reflns_number_gt 1108
_reflns_number_total 1992
_reflns_threshold_expression >2sigma(I)
_cod_data_source_file b604319d.txt
_cod_data_source_block 15
_cod_depositor_comments
;
The following automatic conversions were performed:
'_symmetry_cell_setting' value 'Monoclinic' changed to 'monoclinic'
according to '/home/saulius/struct/CIF-dictionaries/cif_core.dic'
dictionary named 'cif_core.dic' version 2.4.1 from 2010-06-29.

Automatic conversion script
Id: cif_fix_enum 1527 2010-12-29 10:47:43Z saulius 
;
_cod_original_cell_volume 2265.4(7)
_cod_original_sg_symbol_H-M C2/c
_cod_original_formula_sum 'C8 H12 Cu0.50 N O4 S2'
_cod_database_code 7007381

loop_
_symmetry_equiv_pos_as_xyz
'x, y, z'
'-x, y, -z+1/2'
'x+1/2, y+1/2, z'
'-x+1/2, y+1/2, -z+1/2'
'-x, -y, -z'
'x, -y, z-1/2'
'-x+1/2, -y+1/2, -z'
'x+1/2, -y+1/2, z-1/2'

loop_
_atom_site_label
_atom_site_type_symbol
_atom_site_fract_x
_atom_site_fract_y
_atom_site_fract_z
_atom_site_U_iso_or_equiv
_atom_site_adp_type
_atom_site_occupancy
_atom_site_symmetry_multiplicity
_atom_site_calc_flag
_atom_site_refinement_flags
_atom_site_disorder_assembly
_atom_site_disorder_group
Cu1 Cu 0.7500 0.7500 0.0000 0.0249(3) Uani 1 2 d S . .
S1 S 0.71662(7) 0.62723(16) -0.18688(12) 0.0338(4) Uani 1 1 d . . .
O1 O 0.76185(16) 0.6804(4) -0.3475(3) 0.0365(10) Uani 1 1 d . . .
C1 C 0.7705(2) 0.6868(6) -0.2385(5) 0.0257(13) Uani 1 1 d . . .
O4 O 0.47809(17) 0.6656(4) -0.1655(3) 0.0282(9) Uani 1 1 d . . .
H4C H 0.4924 0.6796 -0.2180 0.042 Uiso 0.55(5) 1 calc PR . .
O3 O 0.48186(18) 0.9080(4) -0.1610(3) 0.0363(10) Uani 1 1 d . . .
H3C H 0.4932 0.8934 -0.2177 0.054 Uiso 0.45(5) 1 calc PR . .
C8 C 0.4716(2) 0.7863(6) -0.1217(5) 0.0251(13) Uani 1 1 d . . .
C4 C 0.4402(2) 0.6376(5) 0.0204(4) 0.0268(13) Uani 1 1 d . . .
H4A H 0.4084 0.5853 -0.0550 0.032 Uiso 1 1 calc R . .
H4B H 0.4810 0.5817 0.0553 0.032 Uiso 1 1 calc R . .
C5 C 0.4518(2) 0.7897(5) -0.0180(4) 0.0219(12) Uani 1 1 d . . .
H5A H 0.4878 0.8352 0.0575 0.026 Uiso 1 1 calc R . .
N1 N 0.35635(19) 0.7350(5) 0.0702(3) 0.0268(11) Uani 1 1 d . . .
H1A H 0.3414 0.7372 0.1297 0.032 Uiso 1 1 calc R . .
H1B H 0.3250 0.6927 -0.0017 0.032 Uiso 1 1 calc R . .
C6 C 0.3923(2) 0.8863(5) -0.0566(4) 0.0264(13) Uani 1 1 d . . .
H6A H 0.4033 0.9872 -0.0690 0.032 Uiso 1 1 calc R . .
H6B H 0.3577 0.8514 -0.1380 0.032 Uiso 1 1 calc R . .
C3 C 0.4156(2) 0.6457(6) 0.1178(4) 0.0248(13) Uani 1 1 d . . .
H3A H 0.4062 0.5463 0.1374 0.030 Uiso 1 1 calc R . .
H3B H 0.4491 0.6890 0.1965 0.030 Uiso 1 1 calc R . .
C7 C 0.3677(3) 0.8862(6) 0.0411(5) 0.0321(14) Uani 1 1 d . . .
H7A H 0.3997 0.9340 0.1191 0.039 Uiso 1 1 calc R . .
H7B H 0.3270 0.9422 0.0091 0.039 Uiso 1 1 calc R . .
S2 S 0.84747(7) 0.79239(16) 0.00834(12) 0.0367(4) Uani 1 1 d . . .
O2 O 0.87790(16) 0.7657(4) -0.1765(3) 0.0322(9) Uani 1 1 d . . .
C2 C 0.8366(2) 0.7510(6) -0.1408(4) 0.0262(12) Uani 1 1 d . . .

loop_
_atom_site_aniso_label
_atom_site_aniso_U_11
_atom_site_aniso_U_22
_atom_site_aniso_U_33
_atom_site_aniso_U_23
_atom_site_aniso_U_13
_atom_site_aniso_U_12
Cu1 0.0217(5) 0.0331(6) 0.0208(5) 0.0002(5) 0.0105(4) -0.0008(5)
S1 0.0270(9) 0.0502(11) 0.0268(8) -0.0073(7) 0.0145(7) -0.0115(8)
O1 0.027(2) 0.062(3) 0.024(2) -0.0063(18) 0.0144(18) -0.006(2)
C1 0.023(3) 0.034(3) 0.021(3) 0.001(2) 0.011(3) 0.005(3)
O4 0.038(2) 0.023(2) 0.034(2) -0.0028(17) 0.0252(19) -0.0019(18)
O3 0.058(3) 0.025(2) 0.044(2) -0.0048(19) 0.039(2) -0.006(2)
C8 0.024(3) 0.028(4) 0.026(3) -0.002(3) 0.014(2) -0.001(3)
C4 0.027(3) 0.030(3) 0.023(3) 0.005(3) 0.012(3) 0.004(3)
C5 0.020(3) 0.023(3) 0.023(3) -0.001(2) 0.010(2) 0.003(2)
N1 0.023(3) 0.038(3) 0.022(2) 0.004(2) 0.0131(19) 0.003(2)
C6 0.029(3) 0.024(3) 0.034(3) 0.002(3) 0.021(3) 0.001(3)
C3 0.021(3) 0.029(3) 0.023(3) 0.004(2) 0.008(2) 0.007(3)
C7 0.030(4) 0.034(4) 0.035(3) 0.005(3) 0.017(3) 0.007(3)
S2 0.0271(9) 0.0584(12) 0.0273(8) -0.0130(7) 0.0146(7) -0.0129(7)
O2 0.025(2) 0.048(3) 0.030(2) -0.0009(19) 0.0184(17) -0.006(2)
C2 0.029(3) 0.024(3) 0.026(3) 0.004(3) 0.012(2) 0.004(3)

loop_
_atom_type_symbol
_atom_type_description
_atom_type_scat_dispersion_real
_atom_type_scat_dispersion_imag
_atom_type_scat_source
C C 0.0033 0.0016 'International Tables Vol C Tables 4.2.6.8 and 6.1.1.4'
H H 0.0000 0.0000 'International Tables Vol C Tables 4.2.6.8 and 6.1.1.4'
N N 0.0061 0.0033 'International Tables Vol C Tables 4.2.6.8 and 6.1.1.4'
O O 0.0106 0.0060 'International Tables Vol C Tables 4.2.6.8 and 6.1.1.4'
S S 0.1246 0.1234 'International Tables Vol C Tables 4.2.6.8 and 6.1.1.4'
Cu Cu 0.3201 1.2651 'International Tables Vol C Tables 4.2.6.8 and 6.1.1.4'

loop_
_geom_angle_atom_site_label_1
_geom_angle_atom_site_label_2
_geom_angle_atom_site_label_3
_geom_angle
_geom_angle_site_symmetry_1
_geom_angle_site_symmetry_3
_geom_angle_publ_flag
S2 Cu1 S2 180.0 7_665 . ?
S2 Cu1 S1 91.05(5) 7_665 7_665 ?
S2 Cu1 S1 88.95(5) . 7_665 ?
S2 Cu1 S1 88.95(5) 7_665 . ?
S2 Cu1 S1 91.05(5) . . ?
S1 Cu1 S1 180.000(1) 7_665 . ?
C1 S1 Cu1 102.10(18) . . ?
O1 C1 C2 116.1(4) . . ?
O1 C1 S1 124.8(4) . . ?
C2 C1 S1 119.1(3) . . ?
C8 O4 H4C 109.5 . . ?
C8 O3 H3C 109.5 . . ?
O4 C8 O3 122.8(4) . . ?
O4 C8 C5 119.7(5) . . ?
O3 C8 C5 117.4(4) . . ?
C3 C4 C5 111.3(4) . . ?
C3 C4 H4A 109.4 . . ?
C5 C4 H4A 109.4 . . ?
C3 C4 H4B 109.4 . . ?
C5 C4 H4B 109.4 . . ?
H4A C4 H4B 108.0 . . ?
C8 C5 C6 109.9(4) . . ?
C8 C5 C4 112.8(4) . . ?
C6 C5 C4 111.1(4) . . ?
C8 C5 H5A 107.6 . . ?
C6 C5 H5A 107.6 . . ?
C4 C5 H5A 107.6 . . ?
C3 N1 C7 112.0(4) . . ?
C3 N1 H1A 109.2 . . ?
C7 N1 H1A 109.2 . . ?
C3 N1 H1B 109.2 . . ?
C7 N1 H1B 109.2 . . ?
H1A N1 H1B 107.9 . . ?
C7 C6 C5 112.1(4) . . ?
C7 C6 H6A 109.2 . . ?
C5 C6 H6A 109.2 . . ?
C7 C6 H6B 109.2 . . ?
C5 C6 H6B 109.2 . . ?
H6A C6 H6B 107.9 . . ?
N1 C3 C4 110.3(4) . . ?
N1 C3 H3A 109.6 . . ?
C4 C3 H3A 109.6 . . ?
N1 C3 H3B 109.6 . . ?
C4 C3 H3B 109.6 . . ?
H3A C3 H3B 108.1 . . ?
N1 C7 C6 110.5(4) . . ?
N1 C7 H7A 109.6 . . ?
C6 C7 H7A 109.6 . . ?
N1 C7 H7B 109.6 . . ?
C6 C7 H7B 109.6 . . ?
H7A C7 H7B 108.1 . . ?
C2 S2 Cu1 104.03(18) . . ?
O2 C2 C1 116.6(4) . . ?
O2 C2 S2 124.3(4) . . ?
C1 C2 S2 119.1(4) . . ?

loop_
_geom_bond_atom_site_label_1
_geom_bond_atom_site_label_2
_geom_bond_distance
_geom_bond_site_symmetry_2
_geom_bond_publ_flag
Cu1 S2 2.2592(14) 7_665 ?
Cu1 S2 2.2592(14) . ?
Cu1 S1 2.2909(13) 7_665 ?
Cu1 S1 2.2910(13) . ?
S1 C1 1.716(5) . ?
O1 C1 1.221(5) . ?
C1 C2 1.562(7) . ?
O4 C8 1.262(6) . ?
O4 H4C 0.8400 . ?
O3 C8 1.275(6) . ?
O3 H3C 0.8400 . ?
C8 C5 1.502(6) . ?
C4 C3 1.510(6) . ?
C4 C5 1.532(6) . ?
C4 H4A 0.9900 . ?
C4 H4B 0.9900 . ?
C5 C6 1.529(6) . ?
C5 H5A 1.0000 . ?
N1 C3 1.478(6) . ?
N1 C7 1.483(6) . ?
N1 H1A 0.9200 . ?
N1 H1B 0.9200 . ?
C6 C7 1.511(6) . ?
C6 H6A 0.9900 . ?
C6 H6B 0.9900 . ?
C3 H3A 0.9900 . ?
C3 H3B 0.9900 . ?
C7 H7A 0.9900 . ?
C7 H7B 0.9900 . ?
S2 C2 1.717(5) . ?
O2 C2 1.223(6) . ?

loop_
_geom_torsion_atom_site_label_1
_geom_torsion_atom_site_label_2
_geom_torsion_atom_site_label_3
_geom_torsion_atom_site_label_4
_geom_torsion
_geom_torsion_site_symmetry_1
_geom_torsion_site_symmetry_2
_geom_torsion_site_symmetry_3
_geom_torsion_site_symmetry_4
_geom_torsion_publ_flag
S2 Cu1 S1 C1 161.09(19) 7_665 . . . ?
S2 Cu1 S1 C1 -18.91(19) . . . . ?
Cu1 S1 C1 O1 -160.1(4) . . . . ?
Cu1 S1 C1 C2 21.5(4) . . . . ?
O4 C8 C5 C6 -125.9(5) . . . . ?
O3 C8 C5 C6 54.8(6) . . . . ?
O4 C8 C5 C4 -1.2(7) . . . . ?
O3 C8 C5 C4 179.4(4) . . . . ?
C3 C4 C5 C8 -175.7(4) . . . . ?
C3 C4 C5 C6 -51.8(5) . . . . ?
C8 C5 C6 C7 176.4(4) . . . . ?
C4 C5 C6 C7 50.8(5) . . . . ?
C7 N1 C3 C4 -60.2(5) . . . . ?
C5 C4 C3 N1 56.1(6) . . . . ?
C3 N1 C7 C6 58.9(5) . . . . ?
C5 C6 C7 N1 -53.9(6) . . . . ?
S1 Cu1 S2 C2 -166.22(19) 7_665 . . . ?
S1 Cu1 S2 C2 13.79(19) . . . . ?
O1 C1 C2 O2 -12.2(7) . . . . ?
S1 C1 C2 O2 166.3(4) . . . . ?
O1 C1 C2 S2 169.2(4) . . . . ?
S1 C1 C2 S2 -12.3(6) . . . . ?
Cu1 S2 C2 O2 176.8(4) . . . . ?
Cu1 S2 C2 C1 -4.6(4) . . . . ?
